data_4131157
loop_
_publ_author_name
'Ren, Wenlong'
'Chang, Wenju'
'Dai, Jie'
'Shi, Yuan'
'Li, Jingfu'
'Shi, Yian'

_publ_section_title
;
 An Effective Pd-Catalyzed Regioselective Hydroformylation of Olefins with
 Formic Acid.
;
_journal_issue 45
_journal_name_full 'Journal of the American Chemical Society'
_journal_page_first 14864
_journal_page_last 14867
_journal_paper_doi 10.1021/jacs.6b10297
_journal_volume 138
_journal_year 2016
_chemical_absolute_configuration unk
_chemical_formula_sum 'C24 H34 O3'
_chemical_formula_weight 370.51
_space_group_IT_number 19
_space_group_name_Hall 'P 2ac 2ab'
_space_group_name_H-M_alt 'P 21 21 21'
_symmetry_cell_setting orthorhombic
_symmetry_space_group_name_H-M 'P 21 21 21'
_atom_sites_solution_hydrogens geom
_atom_sites_solution_primary direct
_atom_sites_solution_secondary difmap
_audit_creation_method SHELXL-97
_cell_angle_alpha 90.00
_cell_angle_beta 90.00
_cell_angle_gamma 90.00
_cell_formula_units_Z 4
_cell_length_a 6.8280(14)
_cell_length_b 9.5590(19)
_cell_length_c 31.669(6)
_cell_measurement_reflns_used 25
_cell_measurement_temperature 293(2)
_cell_measurement_theta_max 12
_cell_measurement_theta_min 9
_cell_volume 2067.0(7)
_computing_structure_refinement 'SHELXL-97 (Sheldrick, 1997)'
_computing_structure_solution 'SHELXS-97 (Sheldrick, 1990)'
_diffrn_ambient_temperature 293(2)
_diffrn_measured_fraction_theta_full 0.997
_diffrn_measured_fraction_theta_max 0.997
_diffrn_measurement_device_type 'Nonius CAD4'
_diffrn_measurement_method \w/2\q
_diffrn_radiation_monochromator graphite
_diffrn_radiation_source 'fine-focus sealed tube'
_diffrn_radiation_type MoK\a
_diffrn_radiation_wavelength 0.71073
_diffrn_reflns_av_R_equivalents 0.0901
_diffrn_reflns_av_sigmaI/netI 0.1226
_diffrn_reflns_limit_h_max 8
_diffrn_reflns_limit_h_min 0
_diffrn_reflns_limit_k_max 11
_diffrn_reflns_limit_k_min 0
_diffrn_reflns_limit_l_max 38
_diffrn_reflns_limit_l_min -38
_diffrn_reflns_number 4351
_diffrn_reflns_theta_full 25.38
_diffrn_reflns_theta_max 25.38
_diffrn_reflns_theta_min 1.29
_diffrn_standards_decay_% 1
_diffrn_standards_interval_count 200
_diffrn_standards_interval_time 2h
_diffrn_standards_number 3
_exptl_absorpt_coefficient_mu 0.076
_exptl_absorpt_correction_T_max 0.9924
_exptl_absorpt_correction_T_min 0.9849
_exptl_absorpt_correction_type psi-scan
_exptl_crystal_colour colorless
_exptl_crystal_density_diffrn 1.191
_exptl_crystal_density_method 'not measured'
_exptl_crystal_description block
_exptl_crystal_F_000 808
_exptl_crystal_size_max 0.20
_exptl_crystal_size_mid 0.20
_exptl_crystal_size_min 0.10
_refine_diff_density_max 0.164
_refine_diff_density_min -0.154
_refine_diff_density_rms 0.038
_refine_ls_abs_structure_details 'Flack H D (1983), Acta Cryst. A39, 876-881'
_refine_ls_extinction_method none
_refine_ls_goodness_of_fit_ref 1.003
_refine_ls_hydrogen_treatment constr
_refine_ls_matrix_type full
_refine_ls_number_parameters 244
_refine_ls_number_reflns 3785
_refine_ls_number_restraints 0
_refine_ls_restrained_S_all 1.003
_refine_ls_R_factor_all 0.1416
_refine_ls_R_factor_gt 0.0688
_refine_ls_shift/su_max 0.000
_refine_ls_shift/su_mean 0.000
_refine_ls_structure_factor_coef Fsqd
_refine_ls_weighting_details 'calc w=1/[\s^2^(Fo^2^)+(0.0050P)^2^+0.0000P] where P=(Fo^2^+2Fc^2^)/3'
_refine_ls_weighting_scheme calc
_refine_ls_wR_factor_gt 0.0793
_refine_ls_wR_factor_ref 0.0953
_reflns_number_gt 1798
_reflns_number_total 3785
_reflns_threshold_expression >2sigma(I)
_cod_data_source_file ja6b10297_si_002.cif
_cod_data_source_block b
_cod_depositor_comments
;
The following automatic conversions were performed:

data item '_symmetry_cell_setting' value 'Orthorhombic' was changed
to 'orthorhombic' in accordance with the
/home/saulius/struct/COD-crude-data/automatic-downloads/DataCite-retrospective/ACS/depositions/lib/dictionaries/cif_core.dic
dictionary named 'cif_core.dic' version 2.4.2 last updated on
2011-04-26.

Automatic conversion script
Id: cif_fix_values 6909 2019-04-08 15:41:33Z antanas 
;
_cod_original_sg_symbol_H-M P212121
_cod_database_code 4131157

loop_
_symmetry_equiv_pos_as_xyz
'x, y, z'
'-x+1/2, -y, z+1/2'
'-x, y+1/2, -z+1/2'
'x+1/2, -y+1/2, -z'

loop_
_atom_site_label
_atom_site_type_symbol
_atom_site_fract_x
_atom_site_fract_y
_atom_site_fract_z
_atom_site_U_iso_or_equiv
_atom_site_adp_type
_atom_site_occupancy
_atom_site_symmetry_multiplicity
_atom_site_calc_flag
_atom_site_refinement_flags
O1 O 0.5427(5) 0.3683(3) 0.06160(10) 0.0712(10) Uani 1 1 d .
C1 C 0.5758(7) 0.2464(5) 0.08783(12) 0.0511(12) Uani 1 1 d .
C2 C 0.7842(6) 0.1954(5) 0.07594(13) 0.0659(15) Uani 1 1 d .
H2A H 0.7763 0.1179 0.0562 0.079 Uiso 1 1 calc R
H2B H 0.8576 0.2705 0.0628 0.079 Uiso 1 1 calc R
O2 O 0.5702(6) -0.1598(5) 0.03353(13) 0.1192(17) Uani 1 1 d .
O3 O 0.8596(5) 0.2775(4) 0.39456(9) 0.0811(11) Uani 1 1 d .
C3 C 0.8861(6) 0.1481(5) 0.11725(11) 0.0596(13) Uani 1 1 d .
H3A H 0.9344 0.0531 0.1148 0.072 Uiso 1 1 calc R
H3B H 0.9947 0.2095 0.1241 0.072 Uiso 1 1 calc R
C4 C 0.7258(6) 0.1577(4) 0.15055(11) 0.0459(11) Uani 1 1 d .
H4A H 0.6476 0.0721 0.1482 0.055 Uiso 1 1 calc R
C5 C 0.7905(6) 0.1690(4) 0.19627(11) 0.0427(11) Uani 1 1 d .
H5A H 0.8664 0.2554 0.1993 0.051 Uiso 1 1 calc R
C6 C 0.9179(6) 0.0487(4) 0.21077(11) 0.0553(12) Uani 1 1 d .
H6A H 1.0260 0.0374 0.1912 0.066 Uiso 1 1 calc R
H6B H 0.8417 -0.0369 0.2104 0.066 Uiso 1 1 calc R
C7 C 0.9992(7) 0.0720(5) 0.25521(12) 0.0631(14) Uani 1 1 d .
H7A H 1.1208 0.1241 0.2532 0.076 Uiso 1 1 calc R
H7B H 1.0285 -0.0180 0.2679 0.076 Uiso 1 1 calc R
C8 C 0.8574(7) 0.1515(4) 0.28390(13) 0.0492(12) Uani 1 1 d .
C9 C 0.9226(7) 0.1738(4) 0.32551(12) 0.0537(12) Uani 1 1 d .
H9A H 1.0449 0.1414 0.3340 0.064 Uiso 1 1 calc R
C10 C 0.8036(7) 0.2440(5) 0.35370(13) 0.0547(13) Uani 1 1 d .
C11 C 0.6187(7) 0.2852(5) 0.34183(14) 0.0666(14) Uani 1 1 d .
H11A H 0.5358 0.3277 0.3613 0.080 Uiso 1 1 calc R
C12 C 0.5570(7) 0.2628(4) 0.30085(13) 0.0618(14) Uani 1 1 d .
H12A H 0.4324 0.2922 0.2929 0.074 Uiso 1 1 calc R
C13 C 0.6774(6) 0.1964(4) 0.27056(13) 0.0465(12) Uani 1 1 d .
C14 C 0.6104(6) 0.1804(4) 0.22501(12) 0.0433(11) Uani 1 1 d .
H14A H 0.5410 0.0909 0.2232 0.052 Uiso 1 1 calc R
C15 C 0.4661(6) 0.2945(4) 0.21029(11) 0.0554(13) Uani 1 1 d .
H15A H 0.3478 0.2886 0.2271 0.066 Uiso 1 1 calc R
H15B H 0.5243 0.3856 0.2152 0.066 Uiso 1 1 calc R
C16 C 0.4110(6) 0.2823(5) 0.16327(11) 0.0543(12) Uani 1 1 d .
H16A H 0.3365 0.1971 0.1588 0.065 Uiso 1 1 calc R
H16B H 0.3290 0.3608 0.1553 0.065 Uiso 1 1 calc R
C17 C 0.5940(6) 0.2800(4) 0.13534(12) 0.0449(11) Uani 1 1 d .
C18 C 0.3585(8) 0.4358(5) 0.06550(16) 0.097(2) Uani 1 1 d .
H18A H 0.3536 0.5144 0.0467 0.146 Uiso 1 1 calc R
H18B H 0.3414 0.4675 0.0940 0.146 Uiso 1 1 calc R
H18C H 0.2560 0.3712 0.0584 0.146 Uiso 1 1 calc R
C19 C 0.4229(6) 0.1336(4) 0.07719(12) 0.0498(12) Uani 1 1 d .
H19A H 0.4622 0.0465 0.0904 0.060 Uiso 1 1 calc R
H19B H 0.2983 0.1609 0.0894 0.060 Uiso 1 1 calc R
C20 C 0.3939(8) 0.1078(4) 0.02982(12) 0.0660(15) Uani 1 1 d .
H20A H 0.3234 0.1863 0.0178 0.079 Uiso 1 1 calc R
H20B H 0.5211 0.1032 0.0163 0.079 Uiso 1 1 calc R
C21 C 0.2838(7) -0.0242(5) 0.02056(13) 0.0641(14) Uani 1 1 d .
H21A H 0.2387 -0.0207 -0.0085 0.077 Uiso 1 1 calc R
H21B H 0.1689 -0.0272 0.0385 0.077 Uiso 1 1 calc R
C22 C 0.3973(9) -0.1569(6) 0.02671(15) 0.0786(17) Uani 1 1 d .
H22A H 0.3302 -0.2414 0.0252 0.094 Uiso 1 1 calc R
C23 C 0.7049(7) 0.4227(4) 0.14000(13) 0.0720(16) Uani 1 1 d .
H23A H 0.8205 0.4215 0.1228 0.108 Uiso 1 1 calc R
H23B H 0.7413 0.4364 0.1690 0.108 Uiso 1 1 calc R
H23C H 0.6210 0.4977 0.1311 0.108 Uiso 1 1 calc R
C24 C 1.0502(7) 0.2383(5) 0.40821(13) 0.097(2) Uani 1 1 d .
H24A H 1.0689 0.2675 0.4369 0.146 Uiso 1 1 calc R
H24B H 1.1464 0.2823 0.3906 0.146 Uiso 1 1 calc R
H24C H 1.0640 0.1385 0.4064 0.146 Uiso 1 1 calc R

loop_
_atom_site_aniso_label
_atom_site_aniso_U_11
_atom_site_aniso_U_22
_atom_site_aniso_U_33
_atom_site_aniso_U_23
_atom_site_aniso_U_13
_atom_site_aniso_U_12
O1 0.087(3) 0.065(2) 0.062(2) 0.0242(18) -0.007(2) -0.007(2)
C1 0.050(3) 0.059(3) 0.044(3) 0.020(2) 0.002(2) -0.010(3)
C2 0.051(3) 0.101(4) 0.046(3) 0.013(3) 0.008(3) -0.011(3)
O2 0.090(3) 0.136(4) 0.131(4) -0.039(3) -0.023(3) 0.039(3)
O3 0.102(3) 0.090(3) 0.051(2) -0.0197(18) -0.019(2) 0.016(2)
C3 0.047(3) 0.082(4) 0.049(3) 0.004(2) 0.006(3) 0.003(3)
C4 0.048(3) 0.049(3) 0.041(2) -0.003(2) 0.002(2) -0.004(2)
C5 0.048(3) 0.039(3) 0.041(2) -0.002(2) -0.008(2) -0.002(2)
C6 0.056(3) 0.063(3) 0.047(3) -0.001(2) -0.002(3) 0.014(3)
C7 0.059(3) 0.083(4) 0.047(3) -0.004(3) -0.003(3) 0.022(3)
C8 0.057(3) 0.042(3) 0.048(3) 0.008(2) -0.001(3) 0.001(2)
C9 0.064(3) 0.050(3) 0.047(3) 0.005(2) -0.011(3) 0.006(3)
C10 0.071(4) 0.047(3) 0.046(3) -0.004(2) -0.011(3) 0.000(3)
C11 0.074(4) 0.076(4) 0.050(3) -0.015(3) 0.002(3) 0.007(3)
C12 0.057(3) 0.071(3) 0.057(3) -0.009(3) 0.008(3) 0.017(3)
C13 0.052(3) 0.045(3) 0.043(3) 0.000(2) -0.001(2) -0.002(2)
C14 0.037(2) 0.043(3) 0.050(3) -0.006(2) 0.002(2) -0.004(2)
C15 0.046(3) 0.066(3) 0.054(3) -0.002(2) -0.005(2) 0.014(3)
C16 0.048(3) 0.066(3) 0.049(3) -0.004(2) 0.000(2) 0.012(3)
C17 0.043(3) 0.047(2) 0.045(3) 0.001(2) 0.000(2) -0.009(2)
C18 0.117(6) 0.071(4) 0.104(5) 0.021(3) -0.027(4) 0.022(4)
C19 0.050(3) 0.058(3) 0.042(3) 0.007(2) -0.005(2) -0.001(3)
C20 0.078(4) 0.080(4) 0.041(3) 0.007(2) -0.009(3) -0.014(3)
C21 0.071(4) 0.072(3) 0.050(3) 0.004(3) -0.012(3) -0.009(3)
C22 0.092(5) 0.083(4) 0.061(3) -0.009(3) -0.003(4) 0.011(4)
C23 0.086(4) 0.051(3) 0.080(4) 0.010(3) -0.012(3) -0.014(3)
C24 0.100(5) 0.123(5) 0.069(4) -0.023(4) -0.046(4) 0.033(4)

loop_
_atom_type_symbol
_atom_type_description
_atom_type_scat_dispersion_real
_atom_type_scat_dispersion_imag
_atom_type_scat_source
C C 0.0033 0.0016 'International Tables Vol C Tables 4.2.6.8 and 6.1.1.4'
H H 0.0000 0.0000 'International Tables Vol C Tables 4.2.6.8 and 6.1.1.4'
O O 0.0106 0.0060 'International Tables Vol C Tables 4.2.6.8 and 6.1.1.4'

loop_
_geom_angle_atom_site_label_1
_geom_angle_atom_site_label_2
_geom_angle_atom_site_label_3
_geom_angle
C18 O1 C1 117.0(4)
O1 C1 C19 109.4(4)
O1 C1 C17 113.8(4)
C19 C1 C17 114.5(3)
O1 C1 C2 104.9(4)
C19 C1 C2 110.4(4)
C17 C1 C2 103.2(4)
C3 C2 C1 107.4(3)
C3 C2 H2A 110.2
C1 C2 H2A 110.2
C3 C2 H2B 110.2
C1 C2 H2B 110.2
H2A C2 H2B 108.5
C10 O3 C24 118.4(4)
C4 C3 C2 104.1(3)
C4 C3 H3A 110.9
C2 C3 H3A 110.9
C4 C3 H3B 110.9
C2 C3 H3B 110.9
H3A C3 H3B 108.9
C5 C4 C3 117.1(3)
C5 C4 C17 114.3(3)
C3 C4 C17 104.3(3)
C5 C4 H4A 106.8
C3 C4 H4A 106.8
C17 C4 H4A 106.8
C6 C5 C4 113.8(3)
C6 C5 C14 109.6(3)
C4 C5 C14 109.8(3)
C6 C5 H5A 107.8
C4 C5 H5A 107.8
C14 C5 H5A 107.8
C5 C6 C7 112.2(3)
C5 C6 H6A 109.2
C7 C6 H6A 109.2
C5 C6 H6B 109.2
C7 C6 H6B 109.2
H6A C6 H6B 107.9
C6 C7 C8 112.9(4)
C6 C7 H7A 109.0
C8 C7 H7A 109.0
C6 C7 H7B 109.0
C8 C7 H7B 109.0
H7A C7 H7B 107.8
C13 C8 C9 121.7(4)
C13 C8 C7 122.7(4)
C9 C8 C7 115.5(4)
C10 C9 C8 119.5(4)
C10 C9 H9A 120.2
C8 C9 H9A 120.2
C11 C10 C9 120.1(4)
C11 C10 O3 116.3(4)
C9 C10 O3 123.6(4)
C10 C11 C12 119.5(5)
C10 C11 H11A 120.2
C12 C11 H11A 120.2
C11 C12 C13 122.0(4)
C11 C12 H12A 119.0
C13 C12 H12A 119.0
C8 C13 C12 117.0(4)
C8 C13 C14 122.1(4)
C12 C13 C14 120.9(4)
C13 C14 C5 109.2(3)
C13 C14 C15 114.1(3)
C5 C14 C15 112.5(3)
C13 C14 H14A 106.9
C5 C14 H14A 106.9
C15 C14 H14A 106.9
C16 C15 C14 113.2(3)
C16 C15 H15A 108.9
C14 C15 H15A 108.9
C16 C15 H15B 108.9
C14 C15 H15B 108.9
H15A C15 H15B 107.7
C17 C16 C15 111.1(3)
C17 C16 H16A 109.4
C15 C16 H16A 109.4
C17 C16 H16B 109.4
C15 C16 H16B 109.4
H16A C16 H16B 108.0
C16 C17 C1 120.0(4)
C16 C17 C4 107.7(3)
C1 C17 C4 101.1(3)
C16 C17 C23 109.2(3)
C1 C17 C23 108.2(3)
C4 C17 C23 110.2(3)
O1 C18 H18A 109.5
O1 C18 H18B 109.5
H18A C18 H18B 109.5
O1 C18 H18C 109.5
H18A C18 H18C 109.5
H18B C18 H18C 109.5
C20 C19 C1 114.5(3)
C20 C19 H19A 108.6
C1 C19 H19A 108.6
C20 C19 H19B 108.6
C1 C19 H19B 108.6
H19A C19 H19B 107.6
C21 C20 C19 113.1(4)
C21 C20 H20A 109.0
C19 C20 H20A 109.0
C21 C20 H20B 109.0
C19 C20 H20B 109.0
H20A C20 H20B 107.8
C20 C21 C22 115.3(4)
C20 C21 H21A 108.4
C22 C21 H21A 108.4
C20 C21 H21B 108.4
C22 C21 H21B 108.4
H21A C21 H21B 107.5
O2 C22 C21 123.5(6)
O2 C22 H22A 118.3
C21 C22 H22A 118.3
C17 C23 H23A 109.5
C17 C23 H23B 109.5
H23A C23 H23B 109.5
C17 C23 H23C 109.5
H23A C23 H23C 109.5
H23B C23 H23C 109.5
O3 C24 H24A 109.5
O3 C24 H24B 109.5
H24A C24 H24B 109.5
O3 C24 H24C 109.5
H24A C24 H24C 109.5
H24B C24 H24C 109.5

loop_
_geom_bond_atom_site_label_1
_geom_bond_atom_site_label_2
_geom_bond_distance
O1 C18 1.419(5)
O1 C1 1.449(4)
C1 C19 1.538(5)
C1 C17 1.544(5)
C1 C2 1.551(6)
C2 C3 1.549(5)
C2 H2A 0.9700
C2 H2B 0.9700
O2 C22 1.201(6)
O3 C10 1.387(4)
O3 C24 1.422(5)
C3 C4 1.523(5)
C3 H3A 0.9700
C3 H3B 0.9700
C4 C5 1.518(4)
C4 C17 1.553(5)
C4 H4A 0.9800
C5 C6 1.513(5)
C5 C14 1.534(5)
C5 H5A 0.9800
C6 C7 1.529(5)
C6 H6A 0.9700
C6 H6B 0.9700
C7 C8 1.530(5)
C7 H7A 0.9700
C7 H7B 0.9700
C8 C13 1.369(5)
C8 C9 1.407(5)
C9 C10 1.382(5)
C9 H9A 0.9300
C10 C11 1.375(6)
C11 C12 1.381(5)
C11 H11A 0.9300
C12 C13 1.414(5)
C12 H12A 0.9300
C13 C14 1.521(5)
C14 C15 1.542(5)
C14 H14A 0.9800
C15 C16 1.540(4)
C15 H15A 0.9700
C15 H15B 0.9700
C16 C17 1.531(5)
C16 H16A 0.9700
C16 H16B 0.9700
C17 C23 1.567(5)
C18 H18A 0.9600
C18 H18B 0.9600
C18 H18C 0.9600
C19 C20 1.533(4)
C19 H19A 0.9700
C19 H19B 0.9700
C20 C21 1.497(5)
C20 H20A 0.9700
C20 H20B 0.9700
C21 C22 1.499(6)
C21 H21A 0.9700
C21 H21B 0.9700
C22 H22A 0.9300
C23 H23A 0.9600
C23 H23B 0.9600
C23 H23C 0.9600
C24 H24A 0.9600
C24 H24B 0.9600
C24 H24C 0.9600

loop_
_geom_torsion_atom_site_label_1
_geom_torsion_atom_site_label_2
_geom_torsion_atom_site_label_3
_geom_torsion_atom_site_label_4
_geom_torsion
C18 O1 C1 C19 60.4(5)
C18 O1 C1 C17 -69.0(5)
C18 O1 C1 C2 178.9(4)
O1 C1 C2 C3 140.5(4)
C19 C1 C2 C3 -101.7(4)
C17 C1 C2 C3 21.1(5)
C1 C2 C3 C4 6.3(5)
C2 C3 C4 C5 -158.7(3)
C2 C3 C4 C17 -31.3(4)
C3 C4 C5 C6 -57.9(5)
C17 C4 C5 C6 179.7(3)
C3 C4 C5 C14 178.9(3)
C17 C4 C5 C14 56.5(4)
C4 C5 C6 C7 173.4(3)
C14 C5 C6 C7 -63.3(4)
C5 C6 C7 C8 33.9(5)
C6 C7 C8 C13 -0.1(6)
C6 C7 C8 C9 178.8(4)
C13 C8 C9 C10 -0.7(6)
C7 C8 C9 C10 -179.7(4)
C8 C9 C10 C11 3.5(7)
C8 C9 C10 O3 -176.3(4)
C24 O3 C10 C11 -179.5(5)
C24 O3 C10 C9 0.4(7)
C9 C10 C11 C12 -3.6(7)
O3 C10 C11 C12 176.2(4)
C10 C11 C12 C13 1.0(7)
C9 C8 C13 C12 -1.8(6)
C7 C8 C13 C12 177.1(4)
C9 C8 C13 C14 176.3(4)
C7 C8 C13 C14 -4.8(6)
C11 C12 C13 C8 1.7(7)
C11 C12 C13 C14 -176.5(4)
C8 C13 C14 C5 -23.5(5)
C12 C13 C14 C5 154.6(4)
C8 C13 C14 C15 -150.4(4)
C12 C13 C14 C15 27.7(5)
C6 C5 C14 C13 56.2(4)
C4 C5 C14 C13 -178.2(3)
C6 C5 C14 C15 -176.0(3)
C4 C5 C14 C15 -50.4(4)
C13 C14 C15 C16 176.1(4)
C5 C14 C15 C16 51.0(4)
C14 C15 C16 C17 -54.4(5)
C15 C16 C17 C1 170.9(4)
C15 C16 C17 C4 56.2(4)
C15 C16 C17 C23 -63.5(5)
O1 C1 C17 C16 89.3(5)
C19 C1 C17 C16 -37.5(6)
C2 C1 C17 C16 -157.6(4)
O1 C1 C17 C4 -152.5(4)
C19 C1 C17 C4 80.6(4)
C2 C1 C17 C4 -39.5(4)
O1 C1 C17 C23 -36.7(5)
C19 C1 C17 C23 -163.6(3)
C2 C1 C17 C23 76.4(4)
C5 C4 C17 C16 -59.5(4)
C3 C4 C17 C16 171.3(3)
C5 C4 C17 C1 173.7(3)
C3 C4 C17 C1 44.6(4)
C5 C4 C17 C23 59.5(4)
C3 C4 C17 C23 -69.7(4)
O1 C1 C19 C20 46.6(5)
C17 C1 C19 C20 175.7(4)
C2 C1 C19 C20 -68.4(5)
C1 C19 C20 C21 165.8(4)
C19 C20 C21 C22 -74.3(6)
C20 C21 C22 O2 -8.8(8)
